data_7027976
loop_
_publ_author_name
'Cerrada, Elena'
'Garc\'ia, J. Felipe'
'Laguna, Mariano'
'Terroba, Raquel'
'Villacampa, M. Dolores'

_publ_section_title
;
 Formation of thiolene versus dithiolene species from TTBEO. Crystal
 structures of [Au(ddtCO2Et)(PPh3)] and [Sn(ddtCO2Et)2Me2]
 {TTBEO&#x2005;=&#x2005;2,5,7,9-tetrathiabicyclo[4.3.0]non-1(6)-en-8-one;
 ddtCO2Et&#x2005;=&#x2005;3-(ethoxycarbonylsulfanyl)-5,6-dihydro-1,4-dithiine-2-thiolate}
;
_journal_issue 20
_journal_name_full 'Journal of the Chemical Society, Dalton Transactions'
_journal_page_first 3511
_journal_paper_doi 10.1039/a805064c
_journal_year 1998
_chemical_formula_sum 'C25 H24 Au O2 P S4'
_chemical_formula_weight 712.62
_chemical_name_systematic
; 
 ? 
;
_space_group_IT_number 2
_symmetry_cell_setting triclinic
_symmetry_space_group_name_Hall '-P 1'
_symmetry_space_group_name_H-M 'P -1'
_atom_sites_solution_hydrogens geom
_atom_sites_solution_primary direct
_atom_sites_solution_secondary difmap
_audit_creation_method SHELXL
_cell_angle_alpha 70.85(4)
_cell_angle_beta 87.05(4)
_cell_angle_gamma 74.24(2)
_cell_formula_units_Z 2
_cell_length_a 9.202(5)
_cell_length_b 11.495(6)
_cell_length_c 13.921(7)
_cell_measurement_reflns_used 48
_cell_measurement_temperature 173(2)
_cell_measurement_theta_max 13.5
_cell_measurement_theta_min 7.5
_cell_volume 1337.6(13)
_computing_cell_refinement Dif4
_computing_data_collection Dif4
_computing_data_reduction Redu4
_computing_molecular_graphics 'Siemens xp'
_computing_publication_material SHELXL-93
_computing_structure_refinement 'SHELXL-93 (Sheldrick, 1993)'
_computing_structure_solution 'SHELXS-86 (Sheldrick, 1990)'
_diffrn_ambient_temperature 173(2)
_diffrn_measurement_device 'Siemens Stoe AED-2'
_diffrn_measurement_method Omega-theta
_diffrn_radiation_monochromator graphite
_diffrn_radiation_source 'fine-focus sealed tube'
_diffrn_radiation_type MoK\a
_diffrn_radiation_wavelength 0.71073
_diffrn_reflns_av_R_equivalents 0.0705
_diffrn_reflns_av_sigmaI/netI 0.1140
_diffrn_reflns_limit_h_max 1
_diffrn_reflns_limit_h_min -10
_diffrn_reflns_limit_k_max 12
_diffrn_reflns_limit_k_min -13
_diffrn_reflns_limit_l_max 15
_diffrn_reflns_limit_l_min -15
_diffrn_reflns_number 4526
_diffrn_reflns_theta_max 24.01
_diffrn_reflns_theta_min 3.08
_diffrn_standards_decay_% 0
_diffrn_standards_interval_time 60
_diffrn_standards_number 3
_exptl_absorpt_coefficient_mu 5.892
_exptl_absorpt_correction_T_max 0.809
_exptl_absorpt_correction_T_min 0.619
_exptl_absorpt_correction_type psi-scan
_exptl_crystal_colour yellow
_exptl_crystal_density_diffrn 1.769
_exptl_crystal_description prism
_exptl_crystal_F_000 696
_exptl_crystal_size_max 0.22
_exptl_crystal_size_mid 0.15
_exptl_crystal_size_min 0.11
_refine_diff_density_max 1.053
_refine_diff_density_min -1.225
_refine_diff_density_rms 0.171
_refine_ls_extinction_method none
_refine_ls_goodness_of_fit_all 1.013
_refine_ls_goodness_of_fit_obs 1.064
_refine_ls_hydrogen_treatment riding
_refine_ls_matrix_type full
_refine_ls_number_parameters 298
_refine_ls_number_reflns 4193
_refine_ls_number_restraints 207
_refine_ls_restrained_S_all 0.993
_refine_ls_restrained_S_obs 1.031
_refine_ls_R_factor_all 0.1020
_refine_ls_R_factor_obs 0.0541
_refine_ls_shift/esd_max 0.000
_refine_ls_shift/esd_mean 0.000
_refine_ls_structure_factor_coef Fsqd
_refine_ls_weighting_details 'w=1/[\s^2^(Fo^2^)+(0.0278P)^2^+0.0000P] where P=(Fo^2^+2Fc^2^)/3'
_refine_ls_weighting_scheme calc
_refine_ls_wR_factor_all 0.0919
_refine_ls_wR_factor_obs 0.0789
_reflns_number_observed 2897
_reflns_number_total 4193
_reflns_observed_criterion >2sigma(I)
_cod_data_source_file c805064sup1.cif
_cod_data_source_block lola8a
_cod_depositor_comments
;
The following automatic conversions were performed:

'_symmetry_cell_setting' value 'Triclinic' changed to 'triclinic'
according to /home/saulius/struct/CIF-dictionaries/cif_core.dic
dictionary named 'cif_core.dic' version 2.4.2 from
2011-04-26.

'_exptl_absorpt_correction_type' value 'Psi-scan'
changed to 'psi-scan' according to
/home/saulius/struct/CIF-dictionaries/cif_core.dic dictionary named
'cif_core.dic' version 2.4.2 from 2011-04-26.

Automatic conversion script
Id: cif_fix_values 1891 2012-01-12 08:04:46Z andrius 

The following automatic conversions were performed:

'_refine_ls_weighting_scheme' value 'calc
w=1/[\s^2^(Fo^2^)+(0.0278P)^2^+0.0000P] where P=(Fo^2^+2Fc^2^)/3' was
changed to 'calc'. New tag '_refine_ls_weighting_details' was
created. The value of the new tag was set to
'w=1/[\s^2^(Fo^2^)+(0.0278P)^2^+0.0000P] where P=(Fo^2^+2Fc^2^)/3'.

Automatic conversion script
Id: cif_fix_values 3143 2015-03-26 13:38:13Z robertas 
;
_cod_original_cell_volume 1337.6(12)
_cod_original_sg_symbol_H-M P-1
_cod_database_code 7027976

loop_
_symmetry_equiv_pos_as_xyz
'x, y, z'
'-x, -y, -z'

loop_
_atom_site_aniso_label
_atom_site_aniso_U_11
_atom_site_aniso_U_22
_atom_site_aniso_U_33
_atom_site_aniso_U_23
_atom_site_aniso_U_13
_atom_site_aniso_U_12
Au 0.0321(3) 0.0381(3) 0.0291(2) -0.0031(2) 0.0030(2) -0.0090(2)
P 0.027(2) 0.038(2) 0.030(2) -0.0038(14) 0.0061(14) -0.003(2)
S1 0.047(2) 0.039(2) 0.032(2) -0.0071(14) -0.0003(14) -0.019(2)
S2 0.048(2) 0.037(2) 0.037(2) -0.0074(14) 0.0017(14) -0.019(2)
S3 0.070(2) 0.054(2) 0.038(2) -0.009(2) 0.017(2) -0.027(2)
S4 0.033(2) 0.028(2) 0.056(2) -0.0091(14) 0.0032(15) -0.0079(14)
O1 0.051(6) 0.047(6) 0.086(7) -0.025(5) 0.003(5) -0.011(5)
O2 0.032(5) 0.036(5) 0.084(6) -0.010(4) -0.011(4) -0.009(4)
C1 0.029(6) 0.023(6) 0.034(6) -0.005(5) -0.002(5) -0.008(5)
C2 0.048(7) 0.053(8) 0.041(7) -0.014(6) -0.001(6) -0.011(6)
C3 0.066(8) 0.042(7) 0.045(7) -0.011(6) 0.015(6) -0.021(7)
C4 0.027(6) 0.025(6) 0.029(6) -0.002(5) -0.001(5) -0.001(5)
C5 0.035(7) 0.031(7) 0.038(6) -0.009(6) 0.010(5) -0.020(6)
C6 0.040(8) 0.059(8) 0.100(11) -0.015(8) -0.016(8) -0.008(7)
C11 0.033(6) 0.033(6) 0.033(6) -0.009(5) -0.005(5) 0.004(5)
C12 0.035(6) 0.076(9) 0.036(6) -0.012(6) 0.000(6) 0.006(7)
C13 0.046(6) 0.108(12) 0.047(7) -0.031(8) 0.023(7) -0.019(8)
C14 0.031(6) 0.103(11) 0.063(8) -0.056(8) 0.005(7) -0.016(7)
C15 0.033(6) 0.066(9) 0.060(7) -0.022(7) -0.008(6) 0.002(7)
C16 0.036(6) 0.049(8) 0.048(6) -0.016(6) 0.004(6) -0.009(6)
C21 0.033(6) 0.043(6) 0.035(6) -0.006(5) 0.011(5) -0.012(5)
C22 0.039(6) 0.043(7) 0.060(7) -0.019(5) 0.017(6) -0.014(5)
C23 0.051(7) 0.043(6) 0.066(8) -0.009(6) 0.010(7) -0.018(6)
C24 0.069(8) 0.042(6) 0.049(7) -0.027(5) 0.007(7) 0.000(6)
C25 0.046(7) 0.048(7) 0.042(6) -0.011(5) 0.012(6) -0.005(6)
C26 0.030(6) 0.044(6) 0.042(6) -0.009(5) 0.011(5) -0.016(5)
C31 0.031(7) 0.056(6) 0.038(6) -0.007(5) 0.016(5) -0.009(6)
C32 0.054(8) 0.057(6) 0.044(6) -0.011(6) 0.003(6) 0.011(7)
C33 0.078(11) 0.075(8) 0.046(8) 0.009(7) -0.004(8) 0.001(8)
C34 0.043(8) 0.085(8) 0.050(7) 0.017(7) -0.019(7) 0.006(8)
C35 0.057(9) 0.083(7) 0.039(6) 0.001(7) -0.012(6) -0.019(8)
C36 0.048(8) 0.062(6) 0.039(6) 0.003(6) -0.007(6) -0.027(6)
C7 0.037(9) 0.056(9) 0.213(18) -0.030(11) -0.031(10) -0.021(7)

loop_
_atom_site_label
_atom_site_type_symbol
_atom_site_fract_x
_atom_site_fract_y
_atom_site_fract_z
_atom_site_U_iso_or_equiv
_atom_site_thermal_displace_type
_atom_site_occupancy
_atom_site_calc_flag
_atom_site_refinement_flags
Au Au 0.80365(6) 0.01154(5) 0.20011(4) 0.0353(2) Uani 1 d .
P P 0.8859(3) 0.1842(3) 0.1158(2) 0.0352(8) Uani 1 d .
S1 S 0.7071(3) -0.1587(3) 0.2814(2) 0.0388(8) Uani 1 d .
S2 S 0.7965(3) -0.0611(3) 0.4341(2) 0.0402(7) Uani 1 d .
S3 S 0.6223(4) -0.2661(3) 0.6105(2) 0.0544(9) Uani 1 d .
S4 S 0.5677(3) -0.3557(3) 0.4498(2) 0.0404(8) Uani 1 d .
O1 O 0.3281(9) -0.1528(8) 0.4056(6) 0.061(2) Uani 1 d U
O2 O 0.3063(8) -0.3377(7) 0.3977(6) 0.052(2) Uani 1 d U
C1 C 0.7085(11) -0.1657(9) 0.4104(7) 0.030(2) Uani 1 d U
C2 C 0.8202(13) -0.1161(11) 0.5715(8) 0.048(3) Uani 1 d U
H2A H 0.8984(13) -0.1990(11) 0.5941(8) 0.058 Uiso 1 calc R
H2B H 0.8554(13) -0.0538(11) 0.5927(8) 0.058 Uiso 1 calc R
C3 C 0.6720(13) -0.1320(10) 0.6228(8) 0.051(3) Uani 1 d U
H3A H 0.5899(13) -0.0535(10) 0.5916(8) 0.061 Uiso 1 calc R
H3B H 0.6826(13) -0.1430(10) 0.6959(8) 0.061 Uiso 1 calc R
C4 C 0.6427(11) -0.2468(9) 0.4800(7) 0.030(2) Uani 1 d U
C5 C 0.3765(12) -0.2607(11) 0.4123(8) 0.033(3) Uani 1 d U
C6 C 0.1424(13) -0.2861(12) 0.3743(10) 0.069(4) Uani 1 d U
H6A H 0.0970(13) -0.2306(12) 0.4155(10) 0.083 Uiso 1 calc R
H6B H 0.1231(13) -0.2343(12) 0.3014(10) 0.083 Uiso 1 calc R
C11 C 1.0813(12) 0.1516(9) 0.0816(7) 0.036(3) Uani 1 d DU
C12 C 1.1272(12) 0.2149(11) -0.0118(8) 0.055(3) Uani 1 d DU
H12 H 1.0544(12) 0.2715(11) -0.0640(8) 0.066 Uiso 1 calc R
C13 C 1.2812(14) 0.1956(13) -0.0297(9) 0.067(4) Uani 1 d DU
H13 H 1.3135(14) 0.2377(13) -0.0946(9) 0.081 Uiso 1 calc R
C14 C 1.3860(14) 0.1157(12) 0.0468(8) 0.059(3) Uani 1 d DU
H14 H 1.4906(14) 0.1052(12) 0.0348(8) 0.071 Uiso 1 calc R
C15 C 1.3420(12) 0.0509(11) 0.1403(9) 0.056(3) Uani 1 d DU
H15 H 1.4148(12) -0.0042(11) 0.1930(9) 0.067 Uiso 1 calc R
C16 C 1.1883(12) 0.0680(10) 0.1560(8) 0.045(3) Uani 1 d DU
H16 H 1.1562(12) 0.0210(10) 0.2192(8) 0.054 Uiso 1 calc R
C21 C 0.8748(11) 0.2891(10) 0.1894(7) 0.039(3) Uani 1 d DU
C22 C 0.9674(12) 0.3693(10) 0.1727(8) 0.046(3) Uani 1 d DU
H22 H 1.0423(12) 0.3671(10) 0.1233(8) 0.056 Uiso 1 calc R
C23 C 0.9529(13) 0.4523(10) 0.2267(9) 0.055(3) Uani 1 d DU
H23 H 1.0189(13) 0.5059(10) 0.2154(9) 0.066 Uiso 1 calc R
C24 C 0.8415(13) 0.4580(11) 0.2982(8) 0.053(3) Uani 1 d DU
H24 H 0.8280(13) 0.5183(11) 0.3333(8) 0.064 Uiso 1 calc R
C25 C 0.7509(13) 0.3752(11) 0.3175(8) 0.048(3) Uani 1 d DU
H25 H 0.6777(13) 0.3760(11) 0.3682(8) 0.058 Uiso 1 calc R
C26 C 0.7663(11) 0.2920(10) 0.2637(7) 0.039(2) Uani 1 d DU
H26 H 0.7031(11) 0.2359(10) 0.2769(7) 0.047 Uiso 1 calc R
C31 C 0.7721(12) 0.2799(11) -0.0024(8) 0.045(3) Uani 1 d DU
C32 C 0.7242(12) 0.4107(11) -0.0299(8) 0.058(3) Uani 1 d DU
H32 H 0.7493(12) 0.4537(11) 0.0120(8) 0.070 Uiso 1 calc R
C33 C 0.6387(15) 0.4794(13) -0.1195(9) 0.078(4) Uani 1 d DU
H33 H 0.6046(15) 0.5700(13) -0.1400(9) 0.093 Uiso 1 calc R
C34 C 0.6038(14) 0.4153(12) -0.1782(10) 0.073(4) Uani 1 d DU
H34 H 0.5467(14) 0.4629(12) -0.2403(10) 0.088 Uiso 1 calc R
C35 C 0.6483(14) 0.2855(13) -0.1505(8) 0.064(4) Uani 1 d DU
H35 H 0.6206(14) 0.2431(13) -0.1919(8) 0.077 Uiso 1 calc R
C36 C 0.7344(12) 0.2159(11) -0.0612(8) 0.052(3) Uani 1 d DU
H36 H 0.7670(12) 0.1252(11) -0.0407(8) 0.062 Uiso 1 calc R
C7 C 0.0791(14) -0.3884(12) 0.3970(13) 0.103(6) Uani 1 d U
H7A H -0.0301(14) -0.3561(12) 0.3819(13) 0.123 Uiso 1 calc R
H7B H 0.0984(14) -0.4388(12) 0.4693(13) 0.123 Uiso 1 calc R
H7C H 0.1245(14) -0.4426(12) 0.3557(13) 0.123 Uiso 1 calc R

loop_
_atom_type_symbol
_atom_type_description
_atom_type_scat_dispersion_real
_atom_type_scat_dispersion_imag
_atom_type_scat_source
C C 0.0033 0.0016 'International Tables Vol C Tables 4.2.6.8 and 6.1.1.4'
H H 0.0000 0.0000 'International Tables Vol C Tables 4.2.6.8 and 6.1.1.4'
P P 0.1023 0.0942 'International Tables Vol C Tables 4.2.6.8 and 6.1.1.4'
S S 0.1246 0.1234 'International Tables Vol C Tables 4.2.6.8 and 6.1.1.4'
Au Au -2.0133 8.8022 'International Tables Vol C Tables 4.2.6.8 and 6.1.1.4'
O O 0.0106 0.0060 'International Tables Vol C Tables 4.2.6.8 and 6.1.1.4'

loop_
_geom_angle_atom_site_label_1
_geom_angle_atom_site_label_2
_geom_angle_atom_site_label_3
_geom_angle
_geom_angle_publ_flag
P Au S1 176.85(12) y
C21 P C11 103.2(5) ?
C21 P C31 106.7(5) ?
C11 P C31 106.9(5) ?
C21 P Au 112.5(3) ?
C11 P Au 115.9(3) ?
C31 P Au 111.0(4) ?
C1 S1 Au 103.2(3) y
C1 S2 C2 103.7(5) y
C4 S3 C3 103.3(5) y
C4 S4 C5 100.6(5) y
C5 O2 C6 116.5(9) y
C4 C1 S2 126.0(8) y
C4 C1 S1 119.7(8) y
S2 C1 S1 114.3(5) y
C3 C2 S2 111.5(8) y
C2 C3 S3 112.0(8) y
C1 C4 S4 122.4(8) y
C1 C4 S3 128.2(8) y
S4 C4 S3 109.4(5) y
O1 C5 O2 128.6(11) y
O1 C5 S4 125.9(9) y
O2 C5 S4 105.5(8) y
C7 C6 O2 108.1(10) y
C12 C11 C16 119.4(10) ?
C12 C11 P 122.5(8) ?
C16 C11 P 117.8(8) ?
C11 C12 C13 119.7(10) ?
C14 C13 C12 119.9(11) ?
C15 C14 C13 121.1(12) ?
C14 C15 C16 118.3(11) ?
C11 C16 C15 121.5(10) ?
C22 C21 C26 119.0(10) ?
C22 C21 P 121.7(8) ?
C26 C21 P 119.3(8) ?
C23 C22 C21 120.8(10) ?
C22 C23 C24 120.1(11) ?
C25 C24 C23 119.4(11) ?
C26 C25 C24 120.2(10) ?
C25 C26 C21 120.4(10) ?
C32 C31 C36 121.3(11) ?
C32 C31 P 120.9(9) ?
C36 C31 P 117.8(8) ?
C31 C32 C33 119.1(12) ?
C34 C33 C32 119.3(13) ?
C35 C34 C33 122.0(12) ?
C34 C35 C36 119.2(12) ?
C31 C36 C35 119.1(11) ?

loop_
_geom_bond_atom_site_label_1
_geom_bond_atom_site_label_2
_geom_bond_distance
_geom_bond_publ_flag
Au P 2.255(3) y
Au S1 2.299(3) y
P C21 1.803(11) ?
P C11 1.806(11) ?
P C31 1.837(12) y
S1 C1 1.772(10) y
S2 C1 1.740(10) y
S2 C2 1.811(10) y
S3 C4 1.763(10) y
S3 C3 1.783(11) y
S4 C4 1.750(10) y
S4 C5 1.799(11) y
O1 C5 1.172(11) y
O2 C5 1.298(11) y
O2 C6 1.473(12) y
C1 C4 1.352(12) y
C2 C3 1.533(14) y
C6 C7 1.391(14) y
C11 C12 1.374(12) ?
C11 C16 1.380(12) ?
C12 C13 1.396(13) ?
C13 C14 1.375(14) ?
C14 C15 1.374(13) ?
C15 C16 1.390(13) ?
C21 C22 1.377(12) ?
C21 C26 1.402(12) ?
C22 C23 1.372(13) ?
C23 C24 1.396(13) ?
C24 C25 1.383(13) ?
C25 C26 1.372(12) ?
C31 C32 1.372(13) ?
C31 C36 1.376(13) ?
C32 C33 1.384(14) ?
C33 C34 1.365(15) ?
C34 C35 1.360(14) ?
C35 C36 1.385(13) ?
